data_2226535
loop_
_publ_author_name
'Chen, Jing'
'Feng, Yun-Long'

_publ_section_title
;
 Pentaaqua[2-(5-carboxylato-2-oxido-1-pyridinio)acetato]zinc(II)
 monohydrate
;
_journal_coeditor_code IS2541
_journal_issue 7
_journal_name_full 'Acta Crystallographica Section E'
_journal_page_first m759
_journal_paper_doi 10.1107/S1600536810017538
_journal_volume 66
_journal_year 2010
_chemical_formula_iupac '[Zn (C8 H5 N O5) (H2 O)5] , H2 O'
_chemical_formula_moiety 'C8 H15 N O10 Zn , H2 O'
_chemical_formula_sum 'C8 H17 N O11 Zn'
_chemical_formula_weight 368.60
_chemical_name_systematic
;
Pentaaqua[2-(5-carboxylato-2-oxido-1-pyridinio)acetato]zinc(II) monohydrate
;
_space_group_IT_number 14
_symmetry_cell_setting monoclinic
_symmetry_space_group_name_Hall '-P 2ybc'
_symmetry_space_group_name_H-M 'P 1 21/c 1'
_atom_sites_solution_hydrogens geom
_atom_sites_solution_primary direct
_atom_sites_solution_secondary difmap
_audit_creation_method SHELXL97
_cell_angle_alpha 90.00
_cell_angle_beta 103.498(3)
_cell_angle_gamma 90.00
_cell_formula_units_Z 4
_cell_length_a 10.9584(4)
_cell_length_b 7.5548(4)
_cell_length_c 16.6510(7)
_cell_measurement_reflns_used 6642
_cell_measurement_temperature 293(2)
_cell_measurement_theta_max 27.57
_cell_measurement_theta_min 1.91
_cell_volume 1340.43(10)
_computing_cell_refinement 'SAINT (Bruker, 2006)'
_computing_data_collection 'APEX2 (Bruker, 2006)'
_computing_data_reduction 'SAINT (Bruker, 2006)'
_computing_molecular_graphics 'SHELXTL (Sheldrick, 2008)'
_computing_publication_material 'SHELXTL (Sheldrick, 2008)'
_computing_structure_refinement 'SHELXL97 (Sheldrick, 2008)'
_computing_structure_solution 'SHELXS97 (Sheldrick, 2008)'
_diffrn_ambient_temperature 293(2)
_diffrn_measured_fraction_theta_full 0.995
_diffrn_measured_fraction_theta_max 0.995
_diffrn_measurement_device_type 'Bruker APEXII area-detector'
_diffrn_measurement_method \w
_diffrn_radiation_monochromator graphite
_diffrn_radiation_source 'fine-focus sealed tube'
_diffrn_radiation_type MoK\a
_diffrn_radiation_wavelength 0.71073
_diffrn_reflns_av_R_equivalents 0.0995
_diffrn_reflns_av_sigmaI/netI 0.0602
_diffrn_reflns_limit_h_max 14
_diffrn_reflns_limit_h_min -14
_diffrn_reflns_limit_k_max 8
_diffrn_reflns_limit_k_min -9
_diffrn_reflns_limit_l_max 19
_diffrn_reflns_limit_l_min -21
_diffrn_reflns_number 19343
_diffrn_reflns_theta_full 27.57
_diffrn_reflns_theta_max 27.57
_diffrn_reflns_theta_min 1.91
_diffrn_standards_decay_% 0
_exptl_absorpt_coefficient_mu 1.892
_exptl_absorpt_correction_T_max 0.918
_exptl_absorpt_correction_T_min 0.824
_exptl_absorpt_correction_type multi-scan
_exptl_absorpt_process_details '(SADABS; Sheldrick, 1996)'
_exptl_crystal_colour colourless
_exptl_crystal_density_diffrn 1.826
_exptl_crystal_density_method 'not measured'
_exptl_crystal_description prism
_exptl_crystal_F_000 760
_exptl_crystal_size_max 0.357
_exptl_crystal_size_mid 0.085
_exptl_crystal_size_min 0.045
_refine_diff_density_max 0.483
_refine_diff_density_min -0.795
_refine_ls_extinction_method none
_refine_ls_goodness_of_fit_ref 1.003
_refine_ls_hydrogen_treatment mixed
_refine_ls_matrix_type full
_refine_ls_number_parameters 226
_refine_ls_number_reflns 3086
_refine_ls_number_restraints 18
_refine_ls_restrained_S_all 1.001
_refine_ls_R_factor_gt 0.0355
_refine_ls_shift/su_max 0.000
_refine_ls_shift/su_mean 0.000
_refine_ls_structure_factor_coef Fsqd
_refine_ls_weighting_details 'calc w = 1/[\s^2^(Fo^2^)+(0.0382P)^2^+0.0000P] where P=(Fo^2^+2Fc^2^)/3'
_refine_ls_weighting_scheme calc
_refine_ls_wR_factor_gt 0.0786
_refine_ls_wR_factor_ref 0.0836
_reflns_number_gt 2233
_reflns_number_total 3086
_reflns_threshold_expression I>2\s(I)
_cod_data_source_file is2541.cif
_cod_data_source_block I
_cod_original_sg_symbol_H-M 'P 21/c'
_cod_database_code 2226535
_cod_database_fobs_code 2226535

loop_
_symmetry_equiv_pos_as_xyz
'x, y, z'
'-x, y+1/2, -z+1/2'
'-x, -y, -z'
'x, -y-1/2, z-1/2'

loop_
_atom_site_type_symbol
_atom_site_label
_atom_site_fract_x
_atom_site_fract_y
_atom_site_fract_z
_atom_site_U_iso_or_equiv
_atom_site_adp_type
_atom_site_calc_flag
_atom_site_refinement_flags
_atom_site_occupancy
_atom_site_disorder_assembly
_atom_site_disorder_group
Zn Zn1 0.14951(2) 0.39964(4) 0.404996(17) 0.02275(11) Uani d . 1 . .
O O1 -0.56142(14) 0.8182(2) 0.07024(11) 0.0314(4) Uani d . 1 . .
O O1W 0.0969(2) 0.0417(3) 0.59084(15) 0.0564(6) Uani d D 1 . .
H H1WA 0.1593(19) -0.021(4) 0.592(2) 0.068 Uiso d D 1 . .
H H1WB 0.038(2) -0.002(4) 0.5579(17) 0.068 Uiso d D 1 . .
O O2 -0.70407(16) 0.6153(2) 0.01860(11) 0.0357(5) Uani d . 1 . .
O O2W 0.16338(18) 0.1231(2) 0.40753(11) 0.0324(5) Uani d D 1 . .
H H2WA 0.149(2) 0.061(3) 0.3650(11) 0.039 Uiso d D 1 . .
H H2WB 0.207(2) 0.071(3) 0.4456(11) 0.039 Uiso d D 1 . .
O O3 -0.30374(16) 0.1584(2) 0.26291(11) 0.0322(4) Uani d . 1 . .
O O3W 0.13340(17) 0.6755(3) 0.41312(11) 0.0331(5) Uani d D 1 . .
H H3WA 0.183(2) 0.732(3) 0.4479(12) 0.040 Uiso d D 1 . .
H H3WB 0.120(2) 0.730(3) 0.3697(10) 0.040 Uiso d D 1 . .
O O4 -0.08994(16) 0.4075(2) 0.22554(10) 0.0290(4) Uani d . 1 . .
O O4W 0.12338(18) 0.3724(2) 0.52419(11) 0.0306(4) Uani d D 1 . .
H H4WA 0.092(2) 0.452(2) 0.5466(16) 0.037 Uiso d D 1 . .
H H4WB 0.103(2) 0.276(2) 0.5380(16) 0.037 Uiso d D 1 . .
O O5 -0.04711(15) 0.3999(2) 0.36330(10) 0.0263(4) Uani d . 1 . .
O O5W 0.33859(16) 0.4349(3) 0.45253(12) 0.0348(5) Uani d D 1 . .
H H5WA 0.400(2) 0.396(3) 0.4376(16) 0.042 Uiso d D 1 . .
H H5WB 0.357(2) 0.520(3) 0.4830(15) 0.042 Uiso d D 1 . .
O O6W 0.17072(18) 0.3938(2) 0.28435(11) 0.0302(4) Uani d D 1 . .
H H6WB 0.2178(19) 0.467(3) 0.2718(16) 0.036 Uiso d D 1 . .
H H6WA 0.1020(16) 0.399(3) 0.2526(15) 0.036 Uiso d D 1 . .
N N1 -0.34860(18) 0.4432(3) 0.22449(12) 0.0223(5) Uani d . 1 . .
C C1 -0.4197(2) 0.5668(3) 0.17514(15) 0.0233(6) Uani d . 1 . .
H H1A -0.3972 0.6854 0.1826 0.028 Uiso calc R 1 . .
C C2 -0.5222(2) 0.5226(3) 0.11561(14) 0.0224(5) Uani d . 1 . .
C C3 -0.5541(2) 0.3417(3) 0.10731(15) 0.0287(6) Uani d . 1 . .
H H3A -0.6260 0.3074 0.0687 0.034 Uiso calc R 1 . .
C C4 -0.4824(2) 0.2166(3) 0.15441(15) 0.0279(6) Uani d . 1 . .
H H4A -0.5046 0.0981 0.1462 0.033 Uiso calc R 1 . .
C C5 -0.3744(2) 0.2628(3) 0.21590(15) 0.0248(6) Uani d . 1 . .
C C6 -0.2487(2) 0.4933(3) 0.29580(14) 0.0269(6) Uani d . 1 . .
H H6A -0.2699 0.4489 0.3455 0.032 Uiso calc R 1 . .
H H6B -0.2454 0.6214 0.2996 0.032 Uiso calc R 1 . .
C C7 -0.1195(2) 0.4249(3) 0.29292(15) 0.0216(5) Uani d . 1 . .
C C8 -0.6009(2) 0.6622(3) 0.06435(14) 0.0240(6) Uani d . 1 . .

loop_
_atom_site_aniso_label
_atom_site_aniso_U_11
_atom_site_aniso_U_22
_atom_site_aniso_U_33
_atom_site_aniso_U_12
_atom_site_aniso_U_13
_atom_site_aniso_U_23
Zn1 0.02172(18) 0.0210(2) 0.02425(17) 0.00083(12) 0.00280(12) -0.00019(12)
O1 0.0270(10) 0.0199(11) 0.0432(11) -0.0037(8) -0.0001(8) 0.0073(9)
O1W 0.0464(15) 0.0551(16) 0.0705(17) 0.0124(12) 0.0194(12) 0.0136(13)
O2 0.0303(11) 0.0272(11) 0.0393(11) -0.0024(8) -0.0125(8) -0.0002(8)
O2W 0.0466(13) 0.0209(11) 0.0242(10) 0.0051(8) -0.0032(9) -0.0027(8)
O3 0.0332(10) 0.0268(11) 0.0346(10) 0.0082(8) 0.0040(8) 0.0064(8)
O3W 0.0361(11) 0.0223(11) 0.0341(11) 0.0003(8) -0.0053(9) -0.0004(8)
O4 0.0275(10) 0.0371(11) 0.0215(9) 0.0010(8) 0.0042(8) 0.0006(8)
O4W 0.0394(12) 0.0296(12) 0.0237(10) 0.0038(9) 0.0093(8) -0.0017(8)
O5 0.0196(9) 0.0366(11) 0.0205(9) 0.0013(7) 0.0003(7) 0.0007(8)
O5W 0.0203(10) 0.0372(13) 0.0448(12) 0.0009(8) 0.0036(9) -0.0134(9)
O6W 0.0278(11) 0.0356(12) 0.0258(10) -0.0059(8) 0.0035(8) 0.0019(8)
N1 0.0183(11) 0.0221(13) 0.0242(11) 0.0009(9) 0.0002(8) -0.0009(9)
C1 0.0237(14) 0.0203(15) 0.0260(13) 0.0004(10) 0.0058(11) 0.0006(11)
C2 0.0210(13) 0.0208(14) 0.0239(13) 0.0004(11) 0.0026(10) -0.0001(11)
C3 0.0243(14) 0.0286(16) 0.0298(14) -0.0037(11) -0.0004(11) -0.0039(12)
C4 0.0286(14) 0.0187(14) 0.0339(14) -0.0023(11) 0.0025(11) -0.0032(12)
C5 0.0255(13) 0.0245(16) 0.0262(13) 0.0031(11) 0.0096(11) 0.0031(11)
C6 0.0263(14) 0.0267(16) 0.0247(13) 0.0027(12) -0.0002(11) -0.0034(11)
C7 0.0221(13) 0.0142(14) 0.0267(13) -0.0036(10) 0.0021(10) -0.0005(10)
C8 0.0225(13) 0.0264(16) 0.0223(13) 0.0027(11) 0.0034(10) 0.0002(11)

loop_
_atom_type_symbol
_atom_type_description
_atom_type_scat_dispersion_real
_atom_type_scat_dispersion_imag
_atom_type_scat_source
C C 0.0033 0.0016 'International Tables Vol C Tables 4.2.6.8 and 6.1.1.4'
H H 0.0000 0.0000 'International Tables Vol C Tables 4.2.6.8 and 6.1.1.4'
N N 0.0061 0.0033 'International Tables Vol C Tables 4.2.6.8 and 6.1.1.4'
O O 0.0106 0.0060 'International Tables Vol C Tables 4.2.6.8 and 6.1.1.4'
Zn Zn 0.2839 1.4301 'International Tables Vol C Tables 4.2.6.8 and 6.1.1.4'

loop_
_geom_angle_atom_site_label_1
_geom_angle_atom_site_label_2
_geom_angle_atom_site_label_3
_geom_angle_site_symmetry_1
_geom_angle_site_symmetry_3
_geom_angle
_geom_angle_publ_flag
O5W Zn1 O6W . . 92.57(8) ?
O5W Zn1 O4W . . 89.79(8) ?
O6W Zn1 O4W . . 172.96(8) ?
O5W Zn1 O2W . . 93.41(8) ?
O6W Zn1 O2W . . 88.53(7) ?
O4W Zn1 O2W . . 84.70(7) ?
O5W Zn1 O3W . . 86.50(7) ?
O6W Zn1 O3W . . 96.52(7) ?
O4W Zn1 O3W . . 90.25(7) ?
O2W Zn1 O3W . . 174.95(8) ?
O5W Zn1 O5 . . 171.74(7) ?
O6W Zn1 O5 . . 91.03(7) ?
O4W Zn1 O5 . . 87.51(7) ?
O2W Zn1 O5 . . 94.10(7) ?
O3W Zn1 O5 . . 85.71(6) ?
H1WA O1W H1WB . . 107(3) ?
Zn1 O2W H2WA . . 123.1(17) ?
Zn1 O2W H2WB . . 122.1(18) ?
H2WA O2W H2WB . . 111(2) ?
Zn1 O3W H3WA . . 120.8(18) ?
Zn1 O3W H3WB . . 116.6(19) ?
H3WA O3W H3WB . . 109(2) ?
Zn1 O4W H4WA . . 121.7(18) ?
Zn1 O4W H4WB . . 118.0(19) ?
H4WA O4W H4WB . . 111(2) ?
C7 O5 Zn1 . . 132.66(16) ?
Zn1 O5W H5WA . . 131.2(19) ?
Zn1 O5W H5WB . . 114.9(18) ?
H5WA O5W H5WB . . 112(2) ?
Zn1 O6W H6WB . . 117.0(19) ?
Zn1 O6W H6WA . . 109.4(19) ?
H6WB O6W H6WA . . 110(2) ?
C1 N1 C5 . . 122.35(19) ?
C1 N1 C6 . . 121.7(2) ?
C5 N1 C6 . . 115.59(19) ?
C2 C1 N1 . . 122.1(2) ?
C2 C1 H1A . . 118.9 ?
N1 C1 H1A . . 118.9 ?
C1 C2 C3 . . 117.1(2) ?
C1 C2 C8 . . 120.8(2) ?
C3 C2 C8 . . 122.0(2) ?
C4 C3 C2 . . 121.5(2) ?
C4 C3 H3A . . 119.3 ?
C2 C3 H3A . . 119.3 ?
C3 C4 C5 . . 121.4(2) ?
C3 C4 H4A . . 119.3 ?
C5 C4 H4A . . 119.3 ?
O3 C5 N1 . . 118.3(2) ?
O3 C5 C4 . . 126.2(2) ?
N1 C5 C4 . . 115.5(2) ?
N1 C6 C7 . . 114.4(2) ?
N1 C6 H6A . . 108.7 ?
C7 C6 H6A . . 108.7 ?
N1 C6 H6B . . 108.7 ?
C7 C6 H6B . . 108.7 ?
H6A C6 H6B . . 107.6 ?
O4 C7 O5 . . 125.4(2) ?
O4 C7 C6 . . 120.3(2) ?
O5 C7 C6 . . 114.1(2) ?
O1 C8 O2 . . 124.0(2) ?
O1 C8 C2 . . 118.4(2) ?
O2 C8 C2 . . 117.6(2) ?

loop_
_geom_bond_atom_site_label_1
_geom_bond_atom_site_label_2
_geom_bond_site_symmetry_2
_geom_bond_distance
_geom_bond_publ_flag
Zn1 O5W . 2.0554(17) ?
Zn1 O6W . 2.0759(18) ?
Zn1 O4W . 2.0805(18) ?
Zn1 O2W . 2.0945(18) ?
Zn1 O3W . 2.0988(19) ?
Zn1 O5 . 2.1039(16) ?
O1 C8 . 1.251(3) ?
O1W H1WA . 0.829(17) ?
O1W H1WB . 0.812(17) ?
O2 C8 . 1.257(3) ?
O2W H2WA . 0.832(15) ?
O2W H2WB . 0.802(15) ?
O3 C5 . 1.246(3) ?
O3W H3WA . 0.813(15) ?
O3W H3WB . 0.816(15) ?
O4 C7 . 1.245(3) ?
O4W H4WA . 0.823(15) ?
O4W H4WB . 0.809(15) ?
O5 C7 . 1.267(3) ?
O5W H5WA . 0.821(16) ?
O5W H5WB . 0.812(16) ?
O6W H6WB . 0.816(15) ?
O6W H6WA . 0.814(16) ?
N1 C1 . 1.362(3) ?
N1 C5 . 1.392(3) ?
N1 C6 . 1.464(3) ?
C1 C2 . 1.355(3) ?
C1 H1A . 0.9300 ?
C2 C3 . 1.409(4) ?
C2 C8 . 1.498(3) ?
C3 C4 . 1.356(3) ?
C3 H3A . 0.9300 ?
C4 C5 . 1.416(3) ?
C4 H4A . 0.9300 ?
C6 C7 . 1.518(3) ?
C6 H6A . 0.9700 ?
C6 H6B . 0.9700 ?

loop_
_geom_hbond_atom_site_label_D
_geom_hbond_atom_site_label_H
_geom_hbond_atom_site_label_A
_geom_hbond_site_symmetry_A
_geom_hbond_distance_DH
_geom_hbond_distance_HA
_geom_hbond_distance_DA
_geom_hbond_angle_DHA
O1W H1WA O2 4_666 0.829(17) 2.25(2) 2.972(3) 145(3)
O1W H1WB O2W 3_556 0.812(17) 2.58(3) 3.118(3) 125(3)
O2W H2WA O4 2_545 0.832(15) 1.894(16) 2.716(2) 169(3)
O2W H2WB O2 4_666 0.802(15) 1.964(18) 2.742(2) 163(2)
O3W H3WA O2 4_676 0.813(15) 1.892(16) 2.701(2) 173(2)
O3W H3WB O4 2 0.816(15) 2.042(17) 2.849(2) 170(3)
O4W H4WA O5 3_566 0.823(15) 2.023(18) 2.810(2) 160(3)
O5W H5WA O1 2_545 0.821(16) 1.900(18) 2.705(2) 166(3)
O5W H5WB O1 4_676 0.812(16) 1.951(18) 2.742(2) 164(3)
O6W H6WB O3 2 0.816(15) 1.889(17) 2.697(3) 171(3)

loop_
_geom_torsion_atom_site_label_1
_geom_torsion_atom_site_label_2
_geom_torsion_atom_site_label_3
_geom_torsion_atom_site_label_4
_geom_torsion_site_symmetry_1
_geom_torsion_site_symmetry_2
_geom_torsion_site_symmetry_3
_geom_torsion_site_symmetry_4
_geom_torsion
_geom_torsion_publ_flag
O5W Zn1 O5 C7 . . . . 103.1(5) ?
O6W Zn1 O5 C7 . . . . -12.8(2) ?
O4W Zn1 O5 C7 . . . . 174.1(2) ?
O2W Zn1 O5 C7 . . . . -101.4(2) ?
O3W Zn1 O5 C7 . . . . 83.6(2) ?
C5 N1 C1 C2 . . . . 1.6(4) ?
C6 N1 C1 C2 . . . . -171.5(2) ?
N1 C1 C2 C3 . . . . 1.0(3) ?
N1 C1 C2 C8 . . . . 177.9(2) ?
C1 C2 C3 C4 . . . . -2.8(4) ?
C8 C2 C3 C4 . . . . -179.6(2) ?
C2 C3 C4 C5 . . . . 2.1(4) ?
C1 N1 C5 O3 . . . . 179.1(2) ?
C6 N1 C5 O3 . . . . -7.4(3) ?
C1 N1 C5 C4 . . . . -2.3(3) ?
C6 N1 C5 C4 . . . . 171.2(2) ?
C3 C4 C5 O3 . . . . 178.9(2) ?
C3 C4 C5 N1 . . . . 0.5(4) ?
C1 N1 C6 C7 . . . . -121.4(2) ?
C5 N1 C6 C7 . . . . 65.1(3) ?
Zn1 O5 C7 O4 . . . . 21.6(4) ?
Zn1 O5 C7 C6 . . . . -154.06(16) ?
N1 C6 C7 O4 . . . . 32.4(3) ?
N1 C6 C7 O5 . . . . -151.6(2) ?
C1 C2 C8 O1 . . . . 9.1(3) ?
C3 C2 C8 O1 . . . . -174.2(2) ?
C1 C2 C8 O2 . . . . -170.0(2) ?
C3 C2 C8 O2 . . . . 6.7(3) ?
